data_4338628
loop_
_publ_author_name
'Saly, Mark J.'
'Heeg, Mary Jane'
'Winter, Charles H.'

_publ_section_title
;
 Volatility, High Thermal Stability, and Low Melting Points in Heavier
 Alkaline Earth Metal Complexes Containing Tris(pyrazolyl)borate Ligands
;
_journal_coden_ASTM INOCAJ
_journal_issue 12
_journal_name_full 'Inorganic Chemistry'
_journal_page_first 5303
_journal_page_last 5312
_journal_paper_doi 10.1021/ic900342j
_journal_volume 48
_journal_year 2009
_chemical_formula_sum 'C42 H68 B2 Ba N12'
_chemical_formula_weight 900.04
_space_group_IT_number 14
_symmetry_cell_setting monoclinic
_symmetry_space_group_name_Hall '-P 2yn'
_symmetry_space_group_name_H-M 'P 1 21/n 1'
_atom_sites_solution_hydrogens geom
_atom_sites_solution_primary direct
_atom_sites_solution_secondary difmap
_audit_creation_method SHELXL-97
_cell_angle_alpha 90.00
_cell_angle_beta 111.670(2)
_cell_angle_gamma 90.00
_cell_formula_units_Z 4
_cell_length_a 17.2512(5)
_cell_length_b 12.9047(4)
_cell_length_c 21.9773(6)
_cell_measurement_reflns_used 9874
_cell_measurement_temperature 100(2)
_cell_measurement_theta_max 28.7
_cell_measurement_theta_min 2.5
_cell_volume 4546.8(2)
_computing_cell_refinement 'Bruker APEX2'
_computing_data_collection 'Bruker APEX2'
_computing_data_reduction 'Bruker APEX2'
_computing_molecular_graphics SHELXTL-Plus
_computing_publication_material SHELXL-97
_computing_structure_refinement 'SHELXL-97 (Sheldrick, 1997)'
_computing_structure_solution 'SHELXS-97 (Sheldrick, 1990)'
_diffrn_ambient_temperature 100(2)
_diffrn_measured_fraction_theta_full 1.000
_diffrn_measured_fraction_theta_max 0.996
_diffrn_measurement_method 'Bruker APEX2'
_diffrn_radiation_monochromator graphite
_diffrn_radiation_source 'fine-focus sealed tube'
_diffrn_radiation_type MoK\a
_diffrn_radiation_wavelength 0.71073
_diffrn_reflns_av_R_equivalents 0.0644
_diffrn_reflns_av_sigmaI/netI 0.0332
_diffrn_reflns_limit_h_max 21
_diffrn_reflns_limit_h_min -23
_diffrn_reflns_limit_k_max 17
_diffrn_reflns_limit_k_min 0
_diffrn_reflns_limit_l_max 29
_diffrn_reflns_limit_l_min 0
_diffrn_reflns_number 146747
_diffrn_reflns_theta_full 28.30
_diffrn_reflns_theta_max 28.80
_diffrn_reflns_theta_min 1.88
_exptl_absorpt_coefficient_mu 0.917
_exptl_absorpt_correction_T_max 0.9139
_exptl_absorpt_correction_T_min 0.8672
_exptl_absorpt_correction_type multi-scan
_exptl_absorpt_process_details 'SADABS, Sheldrick, 1997'
_exptl_crystal_colour colorless
_exptl_crystal_density_diffrn 1.315
_exptl_crystal_density_method 'not measured'
_exptl_crystal_description rod
_exptl_crystal_F_000 1880
_exptl_crystal_size_max 0.16
_exptl_crystal_size_mid 0.12
_exptl_crystal_size_min 0.10
_refine_diff_density_max 1.413
_refine_diff_density_min -0.641
_refine_diff_density_rms 0.077
_refine_ls_extinction_method none
_refine_ls_goodness_of_fit_ref 1.076
_refine_ls_hydrogen_treatment mixed
_refine_ls_matrix_type full
_refine_ls_number_parameters 544
_refine_ls_number_reflns 11823
_refine_ls_number_restraints 2
_refine_ls_restrained_S_all 1.076
_refine_ls_R_factor_all 0.0571
_refine_ls_R_factor_gt 0.0354
_refine_ls_shift/su_max 0.001
_refine_ls_shift/su_mean 0.000
_refine_ls_structure_factor_coef Fsqd
_refine_ls_weighting_details 'calc w=1/[\s^2^(Fo^2^)+(0.0440P)^2^+1.8527P] where P=(Fo^2^+2Fc^2^)/3'
_refine_ls_weighting_scheme calc
_refine_ls_wR_factor_gt 0.0832
_refine_ls_wR_factor_ref 0.0912
_reflns_number_gt 8826
_reflns_number_total 11823
_reflns_threshold_expression >2sigma(I)
_cod_data_source_file ic900342j_si_001.cif
_cod_data_source_block ably(7)
_cod_depositor_comments
;
The following automatic conversions were performed:

'_exptl_absorpt_correction_type' value 'Multi-scan' changed to
'multi-scan' according to
/usr/data/users/saulius/automatic-downloads/retrospective/ACS/lib/dictionaries/cif_core.dic
dictionary named 'cif_core.dic' version 2.4.2 from 2011-04-26.

Automatic conversion script
Id: cif_fix_values 2281 2013-09-26 08:29:07Z andrius 
;
_cod_original_sg_symbol_H-M P21/n
_cod_database_code 4338628

loop_
_symmetry_equiv_pos_as_xyz
'x, y, z'
'-x+1/2, y+1/2, -z+1/2'
'-x, -y, -z'
'x-1/2, -y-1/2, z-1/2'

loop_
_atom_site_label
_atom_site_type_symbol
_atom_site_fract_x
_atom_site_fract_y
_atom_site_fract_z
_atom_site_U_iso_or_equiv
_atom_site_adp_type
_atom_site_occupancy
_atom_site_symmetry_multiplicity
_atom_site_calc_flag
_atom_site_refinement_flags
_atom_site_disorder_assembly
_atom_site_disorder_group
Ba1 Ba -0.009350(8) 0.000767(10) 0.233404(7) 0.01851(5) Uani 1 1 d . . .
N1 N -0.10877(12) -0.00977(14) 0.30742(10) 0.0183(4) Uani 1 1 d . . .
N2 N -0.11442(11) 0.07427(14) 0.34433(9) 0.0156(4) Uani 1 1 d . . .
C1 C -0.17964(14) -0.06279(17) 0.29409(11) 0.0189(5) Uani 1 1 d . . .
C2 C -0.23120(14) -0.01529(17) 0.32171(12) 0.0205(5) Uani 1 1 d . . .
H2 H -0.2846 -0.0380 0.3195 0.025 Uiso 1 1 calc R . .
C3 C -0.18825(13) 0.07219(17) 0.35319(11) 0.0165(4) Uani 1 1 d . . .
C4 C -0.19518(16) -0.16008(18) 0.25347(12) 0.0244(5) Uani 1 1 d . . .
H4A H -0.1429 -0.1802 0.2477 0.029 Uiso 1 1 calc R . .
H4B H -0.2375 -0.1453 0.2096 0.029 Uiso 1 1 calc R . .
C5 C -0.22494(16) -0.25046(18) 0.28328(13) 0.0257(5) Uani 1 1 d . . .
H5A H -0.1839 -0.2648 0.3271 0.031 Uiso 1 1 calc R . .
H5B H -0.2315 -0.3119 0.2556 0.031 Uiso 1 1 calc R . .
H5C H -0.2786 -0.2331 0.2864 0.031 Uiso 1 1 calc R . .
C6 C -0.21386(14) 0.15389(17) 0.39042(12) 0.0212(5) Uani 1 1 d . . .
H6A H -0.2054 0.2230 0.3743 0.025 Uiso 1 1 calc R . .
H6B H -0.1776 0.1494 0.4373 0.025 Uiso 1 1 calc R . .
C7 C -0.30505(15) 0.1436(2) 0.38386(14) 0.0290(6) Uani 1 1 d . . .
H7A H -0.3414 0.1477 0.3375 0.035 Uiso 1 1 calc R . .
H7B H -0.3189 0.1998 0.4081 0.035 Uiso 1 1 calc R . .
H7C H -0.3132 0.0767 0.4018 0.035 Uiso 1 1 calc R . .
N3 N 0.08223(11) 0.06025(15) 0.36158(10) 0.0202(4) Uani 1 1 d . . .
N4 N 0.04219(11) 0.10253(14) 0.39973(9) 0.0180(4) Uani 1 1 d . . .
C8 C 0.15496(14) 0.02240(18) 0.40380(13) 0.0237(5) Uani 1 1 d . . .
C9 C 0.16118(16) 0.0381(2) 0.46827(13) 0.0290(6) Uani 1 1 d . . .
H9 H 0.2059 0.0183 0.5071 0.035 Uiso 1 1 calc R . .
C10 C 0.08865(15) 0.08850(19) 0.46373(12) 0.0258(5) Uani 1 1 d . . .
C11 C 0.21522(16) -0.0295(2) 0.37852(14) 0.0307(6) Uani 1 1 d . . .
H11A H 0.2243 0.0158 0.3454 0.037 Uiso 1 1 calc R . .
H11B H 0.1904 -0.0952 0.3566 0.037 Uiso 1 1 calc R . .
C12 C 0.29886(17) -0.0526(3) 0.43243(15) 0.0414(7) Uani 1 1 d . . .
H12A H 0.3226 0.0116 0.4556 0.050 Uiso 1 1 calc R . .
H12B H 0.3370 -0.0819 0.4131 0.050 Uiso 1 1 calc R . .
H12C H 0.2910 -0.1025 0.4633 0.050 Uiso 1 1 calc R . .
C13 C 0.06449(17) 0.1281(2) 0.51902(13) 0.0316(6) Uani 1 1 d . . .
H13A H 0.0926 0.0863 0.5588 0.038 Uiso 1 1 calc R . .
H13B H 0.0035 0.1209 0.5070 0.038 Uiso 1 1 calc R . .
C14 C 0.08908(19) 0.2407(2) 0.53304(14) 0.0413(7) Uani 1 1 d . . .
H14A H 0.1496 0.2475 0.5455 0.050 Uiso 1 1 calc R . .
H14B H 0.0731 0.2652 0.5690 0.050 Uiso 1 1 calc R . .
H14C H 0.0605 0.2822 0.4938 0.050 Uiso 1 1 calc R . .
N5 N -0.04527(12) 0.20406(15) 0.25719(10) 0.0200(4) Uani 1 1 d . . .
N6 N -0.04804(11) 0.23517(14) 0.31625(9) 0.0169(4) Uani 1 1 d . . .
C15 C -0.04989(14) 0.29057(17) 0.22198(12) 0.0201(5) Uani 1 1 d . . .
C16 C -0.05647(14) 0.37751(18) 0.25775(12) 0.0213(5) Uani 1 1 d . . .
H16 H -0.0609 0.4478 0.2441 0.026 Uiso 1 1 calc R . .
C17 C -0.05526(13) 0.34030(17) 0.31692(12) 0.0189(5) Uani 1 1 d . . .
C18 C -0.04981(16) 0.2854(2) 0.15403(12) 0.0278(5) Uani 1 1 d . . .
H18A H -0.0343 0.2143 0.1459 0.033 Uiso 1 1 calc R . .
H18B H -0.0067 0.3333 0.1508 0.033 Uiso 1 1 calc R . .
C19 C -0.13322(18) 0.3131(2) 0.10117(13) 0.0368(7) Uani 1 1 d . . .
H19A H -0.1757 0.2634 0.1021 0.044 Uiso 1 1 calc R . .
H19B H -0.1282 0.3108 0.0582 0.044 Uiso 1 1 calc R . .
H19C H -0.1495 0.3830 0.1091 0.044 Uiso 1 1 calc R . .
C20 C -0.05891(16) 0.39959(18) 0.37433(13) 0.0275(5) Uani 1 1 d . . .
H20A H -0.0025 0.4020 0.4089 0.033 Uiso 1 1 calc R . .
H20B H -0.0962 0.3630 0.3923 0.033 Uiso 1 1 calc R . .
C21 C -0.0905(2) 0.50934(19) 0.35610(17) 0.0389(7) Uani 1 1 d . . .
H21A H -0.0542 0.5456 0.3377 0.047 Uiso 1 1 calc R . .
H21B H -0.0901 0.5460 0.3953 0.047 Uiso 1 1 calc R . .
H21C H -0.1475 0.5073 0.3235 0.047 Uiso 1 1 calc R . .
N7 N 0.05265(12) -0.19855(15) 0.24730(10) 0.0205(4) Uani 1 1 d . . .
N8 N 0.06226(11) -0.25023(14) 0.19577(10) 0.0196(4) Uani 1 1 d . . .
C22 C 0.05072(14) -0.27100(18) 0.29022(12) 0.0214(5) Uani 1 1 d . . .
C23 C 0.05893(14) -0.36990(18) 0.26685(13) 0.0239(5) Uani 1 1 d . . .
H23 H 0.0592 -0.4344 0.2878 0.029 Uiso 1 1 calc R . .
C24 C 0.06654(13) -0.35446(18) 0.20727(13) 0.0223(5) Uani 1 1 d . . .
C25 C 0.04088(16) -0.24134(19) 0.35299(12) 0.0263(5) Uani 1 1 d . . .
H25A H -0.0154 -0.2622 0.3506 0.032 Uiso 1 1 calc R . .
H25B H 0.0448 -0.1650 0.3577 0.032 Uiso 1 1 calc R . .
C26 C 0.10572(19) -0.2905(2) 0.41341(14) 0.0427(7) Uani 1 1 d . . .
H26A H 0.1025 -0.3661 0.4091 0.051 Uiso 1 1 calc R . .
H26B H 0.0949 -0.2698 0.4524 0.051 Uiso 1 1 calc R . .
H26C H 0.1615 -0.2671 0.4176 0.051 Uiso 1 1 calc R . .
C27 C 0.07836(15) -0.43318(19) 0.16131(14) 0.0276(6) Uani 1 1 d . . .
H27A H 0.0964 -0.4994 0.1851 0.033 Uiso 1 1 calc R . .
H27B H 0.1236 -0.4095 0.1471 0.033 Uiso 1 1 calc R . .
C28 C 0.00033(16) -0.4527(2) 0.10096(14) 0.0313(6) Uani 1 1 d . . .
H28A H -0.0439 -0.4800 0.1144 0.038 Uiso 1 1 calc R . .
H28B H 0.0129 -0.5031 0.0725 0.038 Uiso 1 1 calc R . .
H28C H -0.0182 -0.3875 0.0771 0.038 Uiso 1 1 calc R . .
N9 N -0.07853(12) -0.11102(15) 0.11558(10) 0.0224(4) Uani 1 1 d . . .
N10 N -0.02376(11) -0.15578(15) 0.09049(10) 0.0195(4) Uani 1 1 d . . .
C29 C -0.14890(15) -0.0952(2) 0.06355(13) 0.0265(5) Uani 1 1 d . B .
C30 C -0.14073(15) -0.1282(2) 0.00594(13) 0.0276(5) Uani 1 1 d . . .
H30 H -0.1818 -0.1255 -0.0371 0.033 Uiso 1 1 calc R . .
C31 C -0.06065(15) -0.16538(19) 0.02433(12) 0.0236(5) Uani 1 1 d . . .
C32 C -0.22402(16) -0.0514(2) 0.07261(14) 0.0384(7) Uani 1 1 d D . .
H32A H -0.2065 -0.0210 0.1170 0.046 Uiso 1 1 calc R A 1
H32B H -0.2631 -0.1088 0.0703 0.046 Uiso 1 1 calc R A 1
C33 C -0.2709(3) 0.0317(4) 0.0225(2) 0.0470(12) Uani 0.65 1 d PD B 1
H33A H -0.2346 0.0919 0.0270 0.056 Uiso 0.65 1 calc PR B 1
H33B H -0.3210 0.0529 0.0304 0.056 Uiso 0.65 1 calc PR B 1
H33C H -0.2872 0.0033 -0.0218 0.056 Uiso 0.65 1 calc PR B 1
C33' C -0.2099(5) 0.0432(5) 0.1181(4) 0.042(2) Uani 0.35 1 d PD B 2
H33D H -0.1869 0.0202 0.1638 0.051 Uiso 0.35 1 calc PR B 2
H33E H -0.2632 0.0785 0.1096 0.051 Uiso 0.35 1 calc PR B 2
H33F H -0.1708 0.0910 0.1098 0.051 Uiso 0.35 1 calc PR B 2
C34 C -0.01488(16) -0.2002(2) -0.01805(13) 0.0285(6) Uani 1 1 d . . .
H34A H -0.0555 -0.2203 -0.0616 0.034 Uiso 1 1 calc R . .
H34B H 0.0193 -0.2618 0.0018 0.034 Uiso 1 1 calc R . .
C35 C 0.04152(16) -0.1143(2) -0.02608(13) 0.0304(6) Uani 1 1 d . . .
H35A H 0.0071 -0.0571 -0.0513 0.036 Uiso 1 1 calc R . .
H35B H 0.0760 -0.1416 -0.0492 0.036 Uiso 1 1 calc R . .
H35C H 0.0776 -0.0890 0.0172 0.036 Uiso 1 1 calc R . .
N11 N 0.11157(13) -0.01147(14) 0.17992(11) 0.0235(4) Uani 1 1 d . . .
N12 N 0.12798(11) -0.10231(15) 0.15382(10) 0.0191(4) Uani 1 1 d . . .
C36 C 0.17817(15) 0.04929(19) 0.19092(13) 0.0244(5) Uani 1 1 d . . .
C37 C 0.23748(15) -0.00031(19) 0.17204(12) 0.0243(5) Uani 1 1 d . . .
H37 H 0.2899 0.0263 0.1745 0.029 Uiso 1 1 calc R . .
C38 C 0.20401(13) -0.09649(18) 0.14899(11) 0.0200(5) Uani 1 1 d . . .
C39 C 0.1823(2) 0.1535(2) 0.22219(16) 0.0404(7) Uani 1 1 d . . .
H39A H 0.2163 0.1472 0.2695 0.048 Uiso 1 1 calc R . .
H39B H 0.1252 0.1737 0.2181 0.048 Uiso 1 1 calc R . .
C40 C 0.21833(16) 0.23928(19) 0.19388(14) 0.0309(6) Uani 1 1 d . . .
H40A H 0.2759 0.2221 0.1996 0.037 Uiso 1 1 calc R . .
H40B H 0.2175 0.3044 0.2166 0.037 Uiso 1 1 calc R . .
H40C H 0.1849 0.2470 0.1471 0.037 Uiso 1 1 calc R . .
C41 C 0.24014(15) -0.18307(19) 0.12194(13) 0.0266(5) Uani 1 1 d . . .
H41A H 0.2089 -0.1880 0.0741 0.032 Uiso 1 1 calc R . .
H41B H 0.2327 -0.2493 0.1419 0.032 Uiso 1 1 calc R . .
C42 C 0.33251(17) -0.1682(2) 0.13470(18) 0.0465(8) Uani 1 1 d . . .
H42A H 0.3400 -0.1048 0.1129 0.056 Uiso 1 1 calc R . .
H42B H 0.3531 -0.2278 0.1175 0.056 Uiso 1 1 calc R . .
H42C H 0.3638 -0.1624 0.1819 0.056 Uiso 1 1 calc R . .
B1 B -0.04423(15) 0.15573(19) 0.37042(13) 0.0169(5) Uani 1 1 d . . .
B2 B 0.06486(16) -0.1928(2) 0.13456(14) 0.0200(5) Uani 1 1 d . . .
H01 H -0.0545(12) 0.1966(16) 0.4109(10) 0.004(5) Uiso 1 1 d . . .
H02 H 0.0885(14) -0.2474(17) 0.1064(11) 0.013(6) Uiso 1 1 d . . .

loop_
_atom_site_aniso_label
_atom_site_aniso_U_11
_atom_site_aniso_U_22
_atom_site_aniso_U_33
_atom_site_aniso_U_23
_atom_site_aniso_U_13
_atom_site_aniso_U_12
Ba1 0.02164(7) 0.01531(7) 0.02158(8) -0.00116(6) 0.01150(5) 0.00162(5)
N1 0.0219(9) 0.0159(9) 0.0190(9) -0.0035(8) 0.0097(8) -0.0041(7)
N2 0.0168(9) 0.0136(9) 0.0173(9) -0.0012(7) 0.0072(8) -0.0004(7)
C1 0.0212(11) 0.0180(11) 0.0158(11) 0.0020(9) 0.0049(9) -0.0019(9)
C2 0.0177(10) 0.0216(12) 0.0217(12) 0.0006(9) 0.0068(9) -0.0036(9)
C3 0.0167(10) 0.0158(10) 0.0161(11) 0.0026(9) 0.0052(9) 0.0022(8)
C4 0.0297(13) 0.0226(12) 0.0219(12) -0.0072(10) 0.0106(11) -0.0067(10)
C5 0.0295(13) 0.0186(12) 0.0272(14) -0.0024(10) 0.0082(11) -0.0035(10)
C6 0.0227(12) 0.0173(11) 0.0268(13) 0.0000(10) 0.0128(10) 0.0010(9)
C7 0.0255(13) 0.0246(13) 0.0428(16) 0.0013(12) 0.0194(12) 0.0034(10)
N3 0.0173(9) 0.0188(10) 0.0261(11) 0.0015(8) 0.0098(8) 0.0035(7)
N4 0.0169(9) 0.0179(9) 0.0179(10) -0.0030(8) 0.0050(8) 0.0004(7)
C8 0.0172(11) 0.0220(12) 0.0299(14) 0.0006(10) 0.0063(10) 0.0032(8)
C9 0.0219(12) 0.0343(13) 0.0256(14) 0.0028(11) 0.0028(11) 0.0054(11)
C10 0.0235(12) 0.0282(13) 0.0235(13) 0.0007(10) 0.0061(10) 0.0024(10)
C11 0.0219(12) 0.0334(14) 0.0366(16) -0.0025(12) 0.0105(12) 0.0078(10)
C12 0.0259(14) 0.053(2) 0.0432(18) -0.0013(15) 0.0107(13) 0.0123(13)
C13 0.0308(14) 0.0392(15) 0.0209(13) 0.0012(11) 0.0049(11) 0.0068(12)
C14 0.0414(17) 0.0528(19) 0.0270(15) -0.0075(14) 0.0095(13) -0.0002(14)
N5 0.0218(10) 0.0179(9) 0.0212(10) 0.0011(8) 0.0091(8) 0.0020(8)
N6 0.0161(9) 0.0139(9) 0.0207(10) -0.0027(8) 0.0067(8) -0.0005(7)
C15 0.0182(11) 0.0183(11) 0.0244(12) 0.0011(9) 0.0084(10) 0.0000(9)
C16 0.0177(11) 0.0162(11) 0.0288(13) 0.0011(10) 0.0073(10) 0.0000(8)
C17 0.0132(10) 0.0165(11) 0.0250(12) -0.0037(9) 0.0047(9) -0.0021(8)
C18 0.0365(14) 0.0252(13) 0.0256(13) 0.0060(11) 0.0163(12) 0.0059(11)
C19 0.0473(17) 0.0381(16) 0.0256(14) 0.0037(12) 0.0142(13) 0.0108(13)
C20 0.0318(13) 0.0198(12) 0.0295(14) -0.0058(11) 0.0098(11) 0.0004(10)
C21 0.0573(19) 0.0211(14) 0.0481(18) -0.0067(12) 0.0311(16) 0.0008(12)
N7 0.0206(10) 0.0192(9) 0.0222(10) 0.0004(8) 0.0084(8) 0.0003(8)
N8 0.0182(9) 0.0144(9) 0.0266(11) -0.0018(8) 0.0088(8) -0.0009(7)
C22 0.0161(11) 0.0204(12) 0.0280(13) 0.0046(10) 0.0084(10) 0.0008(9)
C23 0.0185(11) 0.0169(11) 0.0346(14) 0.0046(10) 0.0080(11) 0.0001(9)
C24 0.0124(10) 0.0173(11) 0.0345(14) -0.0012(10) 0.0056(10) 0.0003(8)
C25 0.0286(13) 0.0240(12) 0.0278(14) 0.0054(11) 0.0122(11) -0.0009(10)
C26 0.0444(18) 0.0489(18) 0.0291(16) 0.0055(14) 0.0070(14) 0.0060(14)
C27 0.0221(12) 0.0171(11) 0.0420(16) -0.0048(11) 0.0098(12) 0.0007(9)
C28 0.0280(13) 0.0218(13) 0.0422(17) -0.0072(12) 0.0109(12) -0.0032(10)
N9 0.0187(9) 0.0253(11) 0.0253(11) 0.0000(9) 0.0106(9) -0.0014(8)
N10 0.0169(9) 0.0203(10) 0.0230(11) -0.0021(8) 0.0094(8) -0.0033(7)
C29 0.0185(11) 0.0294(13) 0.0314(14) 0.0057(11) 0.0090(11) -0.0017(10)
C30 0.0233(12) 0.0320(14) 0.0249(13) 0.0005(11) 0.0056(10) -0.0059(10)
C31 0.0242(12) 0.0242(12) 0.0215(12) -0.0026(10) 0.0075(10) -0.0080(10)
C32 0.0244(14) 0.0487(18) 0.0422(18) 0.0039(15) 0.0122(13) 0.0063(13)
C33 0.037(3) 0.057(3) 0.052(3) 0.016(3) 0.021(2) 0.011(2)
C33' 0.033(4) 0.043(5) 0.056(6) -0.003(5) 0.023(4) 0.005(4)
C34 0.0324(14) 0.0308(14) 0.0227(13) -0.0091(11) 0.0106(11) -0.0062(11)
C35 0.0322(14) 0.0343(15) 0.0265(14) -0.0015(12) 0.0129(12) 0.0015(11)
N11 0.0283(11) 0.0192(10) 0.0281(11) -0.0075(8) 0.0164(9) -0.0060(8)
N12 0.0182(9) 0.0190(9) 0.0211(10) -0.0026(8) 0.0084(8) -0.0026(7)
C36 0.0260(13) 0.0220(12) 0.0262(13) -0.0026(10) 0.0107(11) -0.0082(10)
C37 0.0186(10) 0.0283(12) 0.0250(12) 0.0004(11) 0.0068(9) -0.0075(10)
C38 0.0164(10) 0.0232(12) 0.0194(12) 0.0041(10) 0.0055(9) 0.0009(9)
C39 0.0543(19) 0.0289(14) 0.0486(19) -0.0162(13) 0.0314(16) -0.0201(13)
C40 0.0297(14) 0.0219(13) 0.0361(16) -0.0011(11) 0.0064(12) -0.0037(10)
C41 0.0203(12) 0.0270(13) 0.0343(15) 0.0039(11) 0.0121(11) 0.0035(10)
C42 0.0254(14) 0.0407(17) 0.079(3) -0.0011(17) 0.0264(16) 0.0026(12)
B1 0.0151(11) 0.0172(12) 0.0173(12) -0.0014(10) 0.0047(10) 0.0004(9)
B2 0.0200(13) 0.0193(13) 0.0217(13) -0.0035(11) 0.0088(11) -0.0025(10)

loop_
_atom_type_symbol
_atom_type_description
_atom_type_scat_dispersion_real
_atom_type_scat_dispersion_imag
_atom_type_scat_source
C C 0.0033 0.0016 'International Tables Vol C Tables 4.2.6.8 and 6.1.1.4'
H H 0.0000 0.0000 'International Tables Vol C Tables 4.2.6.8 and 6.1.1.4'
B B 0.0013 0.0007 'International Tables Vol C Tables 4.2.6.8 and 6.1.1.4'
N N 0.0061 0.0033 'International Tables Vol C Tables 4.2.6.8 and 6.1.1.4'
Ba Ba -0.3244 2.2819 'International Tables Vol C Tables 4.2.6.8 and 6.1.1.4'

loop_
_geom_angle_atom_site_label_1
_geom_angle_atom_site_label_2
_geom_angle_atom_site_label_3
_geom_angle
N11 Ba1 N7 70.71(6)
N11 Ba1 N1 168.54(6)
N7 Ba1 N1 100.85(5)
N11 Ba1 N3 102.23(6)
N7 Ba1 N3 95.35(6)
N1 Ba1 N3 70.24(5)
N11 Ba1 N5 112.96(5)
N7 Ba1 N5 163.75(6)
N1 Ba1 N5 72.98(5)
N3 Ba1 N5 68.47(6)
N11 Ba1 N9 73.05(6)
N7 Ba1 N9 68.87(6)
N1 Ba1 N9 111.77(5)
N3 Ba1 N9 164.22(6)
N5 Ba1 N9 127.32(6)
C1 N1 N2 105.91(17)
C1 N1 Ba1 127.71(15)
N2 N1 Ba1 120.04(12)
C3 N2 N1 110.03(17)
C3 N2 B1 127.46(18)
N1 N2 B1 122.51(17)
N1 C1 C2 111.1(2)
N1 C1 C4 120.3(2)
C2 C1 C4 128.6(2)
C3 C2 C1 105.46(19)
N2 C3 C2 107.53(19)
N2 C3 C6 123.09(19)
C2 C3 C6 129.4(2)
C1 C4 C5 113.54(19)
C3 C6 C7 112.8(2)
C8 N3 N4 105.83(19)
C8 N3 Ba1 129.35(15)
N4 N3 Ba1 119.98(13)
C10 N4 N3 110.00(18)
C10 N4 B1 127.08(19)
N3 N4 B1 122.90(18)
N3 C8 C9 110.5(2)
N3 C8 C11 120.1(2)
C9 C8 C11 129.4(2)
C10 C9 C8 105.5(2)
N4 C10 C9 108.2(2)
N4 C10 C13 123.9(2)
C9 C10 C13 127.8(2)
C8 C11 C12 112.7(2)
C10 C13 C14 110.4(2)
C15 N5 N6 106.59(18)
C15 N5 Ba1 130.05(15)
N6 N5 Ba1 122.59(13)
C17 N6 N5 109.60(18)
C17 N6 B1 128.81(19)
N5 N6 B1 121.59(17)
N5 C15 C16 110.0(2)
N5 C15 C18 121.1(2)
C16 C15 C18 128.9(2)
C17 C16 C15 105.9(2)
N6 C17 C16 107.8(2)
N6 C17 C20 123.4(2)
C16 C17 C20 128.8(2)
C15 C18 C19 113.8(2)
C17 C20 C21 112.2(2)
C22 N7 N8 106.48(18)
C22 N7 Ba1 128.33(15)
N8 N7 Ba1 121.36(14)
C24 N8 N7 109.86(19)
C24 N8 B2 127.9(2)
N7 N8 B2 122.19(18)
N7 C22 C23 110.2(2)
N7 C22 C25 120.7(2)
C23 C22 C25 129.1(2)
C24 C23 C22 105.9(2)
N8 C24 C23 107.5(2)
N8 C24 C27 123.7(2)
C23 C24 C27 128.8(2)
C22 C25 C26 113.5(2)
C24 C27 C28 113.7(2)
C29 N9 N10 105.07(19)
C29 N9 Ba1 130.49(16)
N10 N9 Ba1 117.41(13)
C31 N10 N9 110.19(19)
C31 N10 B2 127.09(19)
N9 N10 B2 122.66(19)
N9 C29 C30 111.4(2)
N9 C29 C32 120.1(2)
C30 C29 C32 128.4(2)
C31 C30 C29 105.5(2)
N10 C31 C30 107.8(2)
N10 C31 C34 123.1(2)
C30 C31 C34 128.8(2)
C29 C32 C33 115.0(3)
C29 C32 C33' 116.8(4)
C33 C32 C33' 80.0(4)
C31 C34 C35 111.1(2)
C36 N11 N12 106.19(19)
C36 N11 Ba1 128.72(16)
N12 N11 Ba1 122.06(13)
C38 N12 N11 109.78(18)
C38 N12 B2 128.63(19)
N11 N12 B2 121.58(17)
N11 C36 C37 110.7(2)
N11 C36 C39 120.0(2)
C37 C36 C39 129.3(2)
C38 C37 C36 105.6(2)
N12 C38 C37 107.8(2)
N12 C38 C41 122.9(2)
C37 C38 C41 129.3(2)
C36 C39 C40 115.1(2)
C38 C41 C42 113.0(2)
N2 B1 N4 110.78(18)
N2 B1 N6 111.03(18)
N4 B1 N6 111.90(18)
N12 B2 N8 111.5(2)
N12 B2 N10 111.77(19)
N8 B2 N10 110.54(18)

loop_
_geom_bond_atom_site_label_1
_geom_bond_atom_site_label_2
_geom_bond_distance
Ba1 N11 2.751(2)
Ba1 N7 2.7589(19)
Ba1 N1 2.7690(19)
Ba1 N3 2.781(2)
Ba1 N5 2.7891(19)
Ba1 N9 2.816(2)
N1 C1 1.336(3)
N1 N2 1.379(2)
N2 C3 1.358(3)
N2 B1 1.545(3)
C1 C2 1.391(3)
C1 C4 1.506(3)
C2 C3 1.387(3)
C3 C6 1.498(3)
C4 C5 1.517(3)
C6 C7 1.532(3)
N3 C8 1.347(3)
N3 N4 1.381(2)
N4 C10 1.349(3)
N4 B1 1.549(3)
C8 C9 1.396(4)
C8 C11 1.505(3)
C9 C10 1.381(3)
C10 C13 1.512(3)
C11 C12 1.520(4)
C13 C14 1.512(4)
N5 C15 1.344(3)
N5 N6 1.376(3)
N6 C17 1.363(3)
N6 B1 1.554(3)
C15 C16 1.398(3)
C15 C18 1.495(3)
C16 C17 1.379(3)
C17 C20 1.497(3)
C18 C19 1.521(4)
C20 C21 1.517(3)
N7 C22 1.337(3)
N7 N8 1.376(3)
N8 C24 1.366(3)
N8 B2 1.551(3)
C22 C23 1.402(3)
C22 C25 1.500(3)
C23 C24 1.378(4)
C24 C27 1.499(3)
C25 C26 1.523(4)
C27 C28 1.522(4)
N9 C29 1.341(3)
N9 N10 1.384(2)
N10 C31 1.361(3)
N10 B2 1.552(3)
C29 C30 1.391(4)
C29 C32 1.493(3)
C30 C31 1.375(3)
C31 C34 1.495(3)
C32 C33 1.5362(10)
C32 C33' 1.5388(10)
C34 C35 1.528(3)
N11 C36 1.337(3)
N11 N12 1.380(3)
N12 C38 1.357(3)
N12 B2 1.545(3)
C36 C37 1.394(3)
C36 C39 1.500(3)
C37 C38 1.384(3)
C38 C41 1.505(3)
C39 C40 1.512(4)
C41 C42 1.525(3)
